data_1574000
loop_
_publ_author_name
'Chandrashekar, Priyanka'
'Karmakar, Arun'
'Aparna, Ravari Kandy'
'Singh, Laddi'
'Mondal, Pradip Kumar'
'Kundu, Subrata'
'Bhattacharyya, Kalishankar'
'Mandal, Sukhendu'

_publ_section_title
;
 Linker driven site-specific catalysis in atomically precise silver
 cluster assemblies.
;
_journal_issue 13
_journal_name_full 'Chemical science'
_journal_page_first 5726
_journal_page_last 5734
_journal_paper_doi 10.1039/d4sc08408j
_journal_volume 16
_journal_year 2025
_chemical_formula_sum 'C45 H58 Ag6 F9 N4 O7 S3'
_chemical_formula_weight 1681.35
_space_group_crystal_system monoclinic
_space_group_IT_number 15
_space_group_name_Hall '-C 2yc'
_space_group_name_H-M_alt 'C 1 2/c 1'
_atom_sites_solution_hydrogens geom
_audit_creation_method SHELXL-2018/3
_audit_update_record
;
2024-08-24 deposited with the CCDC.	2025-02-25 downloaded from the CCDC.
;
_cell_angle_alpha 90
_cell_angle_beta 109.96(3)
_cell_angle_gamma 90
_cell_formula_units_Z 8
_cell_length_a 25.337(5)
_cell_length_b 24.666(5)
_cell_length_c 19.661(4)
_cell_measurement_reflns_used 11276
_cell_measurement_temperature 100(2)
_cell_measurement_theta_max 24.5
_cell_measurement_theta_min 1.2
_cell_volume 11549(5)
_computing_cell_refinement 'XDS (Kabsch, 2010)'
_computing_data_collection 'XDS (Kabsch, 2010)'
_computing_data_reduction 'XDS (Kabsch, 2010)'
_computing_structure_refinement 'SHELXL-2018/3 (Sheldrick, 2018)'
_computing_structure_solution 'SHELXT 2018/2 (Sheldrick, 2018)'
_diffrn_ambient_temperature 100(2)
_diffrn_measured_fraction_theta_full 0.989
_diffrn_measured_fraction_theta_max 0.986
_diffrn_measurement_device_type 'Huber Kappa Goniometer, Pilatus 2M detector'
_diffrn_measurement_method 'Rotating crystal'
_diffrn_radiation_type Synchrotron
_diffrn_radiation_wavelength 0.700
_diffrn_reflns_av_R_equivalents 0.0972
_diffrn_reflns_av_unetI/netI 0.0599
_diffrn_reflns_Laue_measured_fraction_full 0.989
_diffrn_reflns_Laue_measured_fraction_max 0.986
_diffrn_reflns_limit_h_max 36
_diffrn_reflns_limit_h_min -36
_diffrn_reflns_limit_k_max 35
_diffrn_reflns_limit_k_min -28
_diffrn_reflns_limit_l_max 27
_diffrn_reflns_limit_l_min -27
_diffrn_reflns_number 92731
_diffrn_reflns_point_group_measured_fraction_full 0.989
_diffrn_reflns_point_group_measured_fraction_max 0.986
_diffrn_reflns_theta_full 24.835
_diffrn_reflns_theta_max 29.905
_diffrn_reflns_theta_min 1.171
_diffrn_source 'Elettra Synchrotron - XRD1 BL'
_exptl_absorpt_coefficient_mu 2.101
_exptl_crystal_colour colourless
_exptl_crystal_density_diffrn 1.934
_exptl_crystal_description block
_exptl_crystal_F_000 6584
_exptl_crystal_size_max 0.100
_exptl_crystal_size_mid 0.050
_exptl_crystal_size_min 0.020
_refine_diff_density_max 1.480
_refine_diff_density_min -1.193
_refine_diff_density_rms 0.171
_refine_ls_extinction_method none
_refine_ls_goodness_of_fit_ref 1.005
_refine_ls_hydrogen_treatment constr
_refine_ls_matrix_type full
_refine_ls_number_parameters 733
_refine_ls_number_reflns 17230
_refine_ls_number_restraints 255
_refine_ls_restrained_S_all 1.041
_refine_ls_R_factor_all 0.0439
_refine_ls_R_factor_gt 0.0399
_refine_ls_shift/su_max 0.002
_refine_ls_shift/su_mean 0.000
_refine_ls_structure_factor_coef Fsqd
_refine_ls_weighting_details 'w=1/[\s^2^(Fo^2^)+(0.0574P)^2^+37.1078P] where P=(Fo^2^+2Fc^2^)/3'
_refine_ls_weighting_scheme calc
_refine_ls_wR_factor_gt 0.1114
_refine_ls_wR_factor_ref 0.1144
_reflns_Friedel_coverage 0.000
_reflns_number_gt 15457
_reflns_number_total 17230
_reflns_threshold_expression 'I > 2\s(I)'
_cod_data_source_file d4sc08408j2.cif
_cod_data_source_block Ag12-bpa
_cod_depositor_comments 'Adding full bibliography for 1573999--1574002.cif.'
_cod_original_cell_volume 11549(4)
_cod_original_sg_symbol_H-M 'C 2/c'
_cod_database_code 1574000
_shelx_shelxl_version_number 2018/3
_shelx_space_group_comment
;
The symmetry employed for this shelxl refinement is uniquely defined
by the following loop, which should always be used as a source of
symmetry information in preference to the above space-group names.
They are only intended as comments.
;
_shelx_estimated_absorpt_t_min 0.817
_shelx_estimated_absorpt_t_max 0.959

loop_
_space_group_symop_operation_xyz
'x, y, z'
'-x, y, -z+1/2'
'x+1/2, y+1/2, z'
'-x+1/2, y+1/2, -z+1/2'
'-x, -y, -z'
'x, -y, z-1/2'
'-x+1/2, -y+1/2, -z'
'x+1/2, -y+1/2, z-1/2'

loop_
_atom_site_label
_atom_site_type_symbol
_atom_site_fract_x
_atom_site_fract_y
_atom_site_fract_z
_atom_site_U_iso_or_equiv
_atom_site_adp_type
_atom_site_occupancy
_atom_site_site_symmetry_order
_atom_site_calc_flag
_atom_site_refinement_flags_posn
_atom_site_refinement_flags_adp
_atom_site_refinement_flags_occupancy
_atom_site_disorder_assembly
_atom_site_disorder_group
Ag1 Ag 0.64761(2) 0.20513(2) 0.44812(2) 0.02295(5) Uani 1 1 d . . . . .
Ag2 Ag 0.70630(2) 0.25604(2) 0.35067(2) 0.02580(6) Uani 1 1 d . . . . .
Ag3 Ag 0.82518(2) 0.31170(2) 0.38885(2) 0.02604(6) Uani 1 1 d . . . . .
Ag4 Ag 0.65889(2) 0.32564(2) 0.44138(2) 0.02159(5) Uani 1 1 d . . . . .
Ag5 Ag 0.80225(7) 0.14821(7) 0.39756(7) 0.0309(4) Uani 0.553(15) 1 d . . P A 1
Ag6 Ag 0.7667(2) 0.6009(2) 0.0065(3) 0.0315(4) Uani 0.553(15) 1 d . . P A 1
Ag7 Ag 0.79793(13) 0.1612(4) 0.3807(5) 0.0716(14) Uani 0.447(15) 1 d . . P A 2
Ag8 Ag 0.7601(3) 0.5979(3) 0.0101(4) 0.0365(8) Uani 0.447(15) 1 d . . P A 2
S1 S 0.63602(3) 0.27294(3) 0.53598(4) 0.01954(12) Uani 1 1 d . . . . .
S2 S 0.70064(3) 0.15901(3) 0.38219(3) 0.01905(11) Uani 1 1 d . . . . .
S3 S 0.73377(3) 0.34979(3) 0.38906(4) 0.01964(12) Uani 1 1 d . . . . .
F1 F 0.6267(3) 0.5357(2) 0.4185(5) 0.190(3) Uani 1 1 d . U . . .
F2 F 0.6153(3) 0.5326(2) 0.5091(4) 0.195(3) Uani 1 1 d . U . . .
F3 F 0.5546(2) 0.5028(2) 0.4187(4) 0.154(2) Uani 1 1 d . U . . .
F4 F 0.51296(17) 0.0720(3) 0.5353(2) 0.125(2) Uani 1 1 d . . . . .
F5 F 0.51643(19) 0.04777(15) 0.4321(3) 0.1004(15) Uani 1 1 d . . . . .
F6 F 0.46725(12) 0.11450(18) 0.43894(19) 0.0790(11) Uani 1 1 d . . . . .
F7 F 0.7050(4) 0.1838(3) 0.1043(3) 0.175(3) Uani 1 1 d . U . . .
F8 F 0.6346(4) 0.2279(4) 0.0809(3) 0.212(4) Uani 1 1 d . U . . .
F9 F 0.6975(6) 0.2675(5) 0.0944(4) 0.238(4) Uani 1 1 d . U . . .
O1 O 0.67274(10) 0.44315(11) 0.52595(14) 0.0334(5) Uani 1 1 d . . . . .
O2 O 0.61733(10) 0.41571(10) 0.41507(13) 0.0329(5) Uani 1 1 d . . . . .
O3 O 0.60737(11) 0.11796(10) 0.53878(14) 0.0347(5) Uani 1 1 d . . . . .
O4 O 0.56171(11) 0.15876(11) 0.43290(14) 0.0343(5) Uani 1 1 d . . . . .
O5 O 0.7459(2) 0.22795(17) 0.2418(2) 0.0770(14) Uani 1 1 d . . . . .
O6 O 0.6564(2) 0.24440(17) 0.2207(2) 0.0773(14) Uani 1 1 d . . . . .
N1 N 0.86076(13) 0.33059(11) 0.29839(15) 0.0290(5) Uani 1 1 d . . . . .
N2 N 0.84484(13) 0.11361(14) 0.32157(18) 0.0376(7) Uani 1 1 d . . . . .
N3 N 0.79674(11) 0.51329(11) 0.01638(14) 0.0272(5) Uani 1 1 d . . . . .
C1 C 0.55957(12) 0.28036(13) 0.51769(17) 0.0250(5) Uani 1 1 d . . . . .
H1 H 0.539631 0.252288 0.481284 0.030 Uiso 1 1 calc R U . . .
C2 C 0.54682(14) 0.26956(15) 0.5873(2) 0.0330(7) Uani 1 1 d . . . . .
H2A H 0.568146 0.295306 0.625386 0.040 Uiso 1 1 calc R U . . .
H2B H 0.558629 0.232312 0.604600 0.040 Uiso 1 1 calc R U . . .
C3 C 0.48338(16) 0.27628(18) 0.5726(2) 0.0420(8) Uani 1 1 d . . . . .
H3A H 0.462683 0.247456 0.539041 0.050 Uiso 1 1 calc R U . . .
H3B H 0.475953 0.271840 0.618595 0.050 Uiso 1 1 calc R U . . .
C4 C 0.46182(17) 0.33126(18) 0.5402(3) 0.0449(9) Uani 1 1 d . . . . .
H4A H 0.420649 0.332873 0.528809 0.054 Uiso 1 1 calc R U . . .
H4B H 0.479121 0.359967 0.576093 0.054 Uiso 1 1 calc R U . . .
C5 C 0.47533(15) 0.34162(18) 0.4719(2) 0.0423(8) Uani 1 1 d . . . . .
H5A H 0.463297 0.378728 0.454124 0.051 Uiso 1 1 calc R U . . .
H5B H 0.454277 0.315675 0.433899 0.051 Uiso 1 1 calc R U . . .
C6 C 0.53893(14) 0.33537(15) 0.4862(2) 0.0330(7) Uani 1 1 d . . . . .
H6A H 0.546370 0.340121 0.440337 0.040 Uiso 1 1 calc R U . . .
H6B H 0.559697 0.363915 0.520288 0.040 Uiso 1 1 calc R U . . .
C7 C 0.89042(14) 0.37529(13) 0.29852(18) 0.0290(6) Uani 1 1 d . . . . .
H7 H 0.895879 0.400793 0.336526 0.035 Uiso 1 1 calc R U . . .
C8 C 0.91362(15) 0.38608(14) 0.24541(18) 0.0315(6) Uani 1 1 d . . . . .
H8 H 0.934066 0.418648 0.247185 0.038 Uiso 1 1 calc R U . . .
C9 C 0.90692(16) 0.34922(13) 0.18959(18) 0.0313(6) Uani 1 1 d . . . . .
C10 C 0.8772(2) 0.30306(16) 0.1911(2) 0.0488(11) Uani 1 1 d . . . . .
H10 H 0.872178 0.276268 0.154701 0.059 Uiso 1 1 calc R U . . .
C11 C 0.8545(2) 0.29516(16) 0.2445(2) 0.0486(11) Uani 1 1 d . . . . .
H11 H 0.833445 0.263091 0.243312 0.058 Uiso 1 1 calc R U . . .
C12 C 0.63492(14) 0.44760(13) 0.46642(19) 0.0305(6) Uani 1 1 d . . . . .
C13 C 0.88626(16) 0.07846(18) 0.3508(2) 0.0402(8) Uani 1 1 d . . . . .
H13 H 0.886919 0.059265 0.392990 0.048 Uiso 1 1 calc R U . . .
C14 C 0.92811(18) 0.0687(2) 0.3227(3) 0.0573(14) Uani 1 1 d . . . . .
H14 H 0.957016 0.043412 0.345348 0.069 Uiso 1 1 calc R U . . .
C15 C 0.92787(19) 0.0962(4) 0.2609(3) 0.084(3) Uani 1 1 d . . . . .
C17 C 0.8832(2) 0.1298(4) 0.2286(3) 0.079(2) Uani 1 1 d . . . . .
H17 H 0.880177 0.147543 0.184545 0.095 Uiso 1 1 calc R U . . .
C18 C 0.8425(2) 0.1380(2) 0.2601(3) 0.0519(11) Uani 1 1 d . . . . .
H18 H 0.812021 0.161677 0.237165 0.062 Uiso 1 1 calc R U . . .
C19 C 0.65412(12) 0.12416(11) 0.30041(14) 0.0208(5) Uani 1 1 d . . . . .
H19 H 0.630555 0.152115 0.266763 0.025 Uiso 1 1 calc R U . . .
C20 C 0.68971(14) 0.09555(14) 0.26242(18) 0.0309(6) Uani 1 1 d . . . . .
H20A H 0.714498 0.068644 0.295566 0.037 Uiso 1 1 calc R U . . .
H20B H 0.713703 0.122378 0.249343 0.037 Uiso 1 1 calc R U . . .
C21 C 0.65178(16) 0.06689(17) 0.1939(2) 0.0402(8) Uani 1 1 d . . . . .
H21A H 0.628890 0.094138 0.159329 0.048 Uiso 1 1 calc R U . . .
H21B H 0.675272 0.047652 0.170385 0.048 Uiso 1 1 calc R U . . .
C22 C 0.61341(17) 0.02670(15) 0.2122(2) 0.0423(9) Uani 1 1 d . . . . .
H22A H 0.636256 -0.002180 0.243659 0.051 Uiso 1 1 calc R U . . .
H22B H 0.588393 0.009561 0.167247 0.051 Uiso 1 1 calc R U . . .
C23 C 0.57806(15) 0.05475(15) 0.2509(2) 0.0363(7) Uani 1 1 d . . . . .
H23A H 0.554750 0.027460 0.264429 0.044 Uiso 1 1 calc R U . . .
H23B H 0.552533 0.081113 0.217636 0.044 Uiso 1 1 calc R U . . .
C24 C 0.61514(14) 0.08437(14) 0.31917(18) 0.0303(6) Uani 1 1 d . . . . .
H24A H 0.591113 0.104194 0.341320 0.036 Uiso 1 1 calc R U . . .
H24B H 0.637709 0.057626 0.354828 0.036 Uiso 1 1 calc R U . . .
C25 C 0.77928(15) 0.47200(15) 0.04751(18) 0.0326(6) Uani 1 1 d . . . . .
H25 H 0.747266 0.477156 0.061524 0.039 Uiso 1 1 calc R U . . .
C26 C 0.80591(17) 0.42211(15) 0.0602(2) 0.0356(7) Uani 1 1 d . . . . .
H26 H 0.792051 0.393973 0.082475 0.043 Uiso 1 1 calc R U . . .
C27 C 0.85282(15) 0.41301(13) 0.04032(17) 0.0286(6) Uani 1 1 d . . . . .
C28 C 0.87048(16) 0.45618(15) 0.0073(2) 0.0346(7) Uani 1 1 d . . . . .
H28 H 0.902296 0.452077 -0.007424 0.042 Uiso 1 1 calc R U . . .
C29 C 0.84187(14) 0.50453(14) -0.0040(2) 0.0326(6) Uani 1 1 d . . . . .
H29 H 0.854375 0.533107 -0.027087 0.039 Uiso 1 1 calc R U . . .
C30 C 0.70246(12) 0.39723(11) 0.31300(15) 0.0222(5) Uani 1 1 d . . . . .
H30 H 0.662187 0.402931 0.307802 0.027 Uiso 1 1 calc R U . . .
C31 C 0.7046(2) 0.37395(16) 0.24277(19) 0.0429(9) Uani 1 1 d . . . . .
H31A H 0.681638 0.340501 0.230903 0.052 Uiso 1 1 calc R U . . .
H31B H 0.743783 0.364126 0.248778 0.052 Uiso 1 1 calc R U . . .
C32 C 0.6823(2) 0.41488(18) 0.1796(2) 0.0469(10) Uani 1 1 d . . . . .
H32A H 0.687510 0.399660 0.135690 0.056 Uiso 1 1 calc R U . . .
H32B H 0.641632 0.420701 0.168912 0.056 Uiso 1 1 calc R U . . .
C33 C 0.71250(19) 0.46832(18) 0.1977(2) 0.0450(10) Uani 1 1 d . . . . .
H33A H 0.752528 0.463240 0.203348 0.054 Uiso 1 1 calc R U . . .
H33B H 0.695935 0.494240 0.157662 0.054 Uiso 1 1 calc R U . . .
C34 C 0.70818(17) 0.49109(15) 0.2665(2) 0.0381(8) Uani 1 1 d . . . . .
H34A H 0.668299 0.498522 0.259693 0.046 Uiso 1 1 calc R U . . .
H34B H 0.728933 0.525817 0.277964 0.046 Uiso 1 1 calc R U . . .
C35 C 0.73232(16) 0.45147(13) 0.33017(19) 0.0335(7) Uani 1 1 d . . . . .
H35A H 0.772955 0.446246 0.339671 0.040 Uiso 1 1 calc R U . . .
H35B H 0.727709 0.466899 0.374284 0.040 Uiso 1 1 calc R U . . .
C36 C 0.93113(18) 0.35906(17) 0.1301(2) 0.0396(8) Uani 1 1 d . . . . .
H36A H 0.958196 0.329849 0.131151 0.048 Uiso 1 1 calc R U . . .
H36B H 0.951846 0.393852 0.139275 0.048 Uiso 1 1 calc R U . . .
C37 C 0.88529(19) 0.36086(15) 0.05420(19) 0.0386(8) Uani 1 1 d . . . . .
H37A H 0.903178 0.356154 0.017004 0.046 Uiso 1 1 calc R U . . .
H37B H 0.858996 0.330262 0.049571 0.046 Uiso 1 1 calc R U . . .
C38 C 0.9740(3) 0.1101(4) 0.2282(4) 0.032(2) Uani 0.490(16) 1 d . . P B 1
H38A H 0.970798 0.083863 0.188848 0.039 Uiso 0.490(16) 1 calc R U P B 1
H38B H 0.965594 0.146431 0.205771 0.039 Uiso 0.490(16) 1 calc R U P B 1
C51 C 0.9776(4) 0.0712(5) 0.2376(5) 0.053(4) Uani 0.510(16) 1 d . . P B 2
H51A H 0.967851 0.032331 0.229415 0.063 Uiso 0.510(16) 1 calc R U P B 2
H51B H 0.971122 0.086668 0.188930 0.063 Uiso 0.510(16) 1 calc R U P B 2
N43 N 0.5290(3) 0.3725(3) 0.2541(3) 0.0392(13) Uani 0.499(4) 1 d D U P C -1
C55 C 0.4905(4) 0.3870(4) 0.2913(5) 0.0457(19) Uani 0.499(4) 1 d D . P C -1
H55A H 0.466094 0.416568 0.265318 0.068 Uiso 0.499(4) 1 calc R U P C -1
H55B H 0.467529 0.355419 0.293098 0.068 Uiso 0.499(4) 1 calc R U P C -1
H55C H 0.511869 0.398729 0.340682 0.068 Uiso 0.499(4) 1 calc R U P C -1
C45 C 0.5277(4) 0.4058(4) 0.1924(5) 0.052(2) Uani 0.499(4) 1 d D U P C -1
H45A H 0.497139 0.432314 0.182569 0.078 Uiso 0.499(4) 1 calc R U P C -1
H45B H 0.563520 0.424897 0.203196 0.078 Uiso 0.499(4) 1 calc R U P C -1
H45C H 0.521380 0.382666 0.149833 0.078 Uiso 0.499(4) 1 calc R U P C -1
C16 C 0.5669(3) 0.3330(3) 0.2789(5) 0.0411(14) Uani 0.499(4) 1 d . U P C -1
H16 H 0.590509 0.328609 0.250714 0.049 Uiso 0.499(4) 1 calc R U P C -1
N46 N 0.5246(3) 0.2307(3) 0.2607(4) 0.0458(16) Uani 0.501(4) 1 d D U P C -2
C54 C 0.4828(5) 0.1963(5) 0.2650(10) 0.083(5) Uani 0.501(4) 1 d . . P C -2
H54A H 0.467224 0.176182 0.219578 0.124 Uiso 0.501(4) 1 calc R U P C -2
H54B H 0.498540 0.170778 0.305051 0.124 Uiso 0.501(4) 1 calc R U P C -2
H54C H 0.453008 0.217610 0.273553 0.124 Uiso 0.501(4) 1 calc R U P C -2
C47 C 0.5332(6) 0.2289(5) 0.1907(5) 0.075(3) Uani 0.501(4) 1 d D U P C -2
H47A H 0.507573 0.202288 0.159272 0.112 Uiso 0.501(4) 1 calc R U P C -2
H47B H 0.525551 0.264800 0.167919 0.112 Uiso 0.501(4) 1 calc R U P C -2
H47C H 0.572053 0.218592 0.197969 0.112 Uiso 0.501(4) 1 calc R U P C -2
C48 C 0.5529(4) 0.2623(4) 0.3112(6) 0.059(2) Uani 0.501(4) 1 d . U P C -2
H48 H 0.552979 0.244916 0.354371 0.071 Uiso 0.501(4) 1 calc R U P C -2
C39 C 0.6039(3) 0.5029(2) 0.4545(4) 0.0905(19) Uani 1 1 d . U . . .
C40 C 0.56718(13) 0.12692(13) 0.48345(17) 0.0275(6) Uani 1 1 d . . . . .
C41 C 0.51518(19) 0.0911(2) 0.4736(3) 0.0551(13) Uani 1 1 d . . . . .
C42 C 0.6953(4) 0.2340(2) 0.2018(3) 0.075(2) Uani 1 1 d . . . . .
C44 C 0.6868(5) 0.2273(4) 0.1226(3) 0.103(3) Uani 1 1 d . U . . .
O43 O 0.57818(19) 0.30082(18) 0.3305(2) 0.0824(14) Uani 1 1 d . U . . .

loop_
_atom_site_aniso_label
_atom_site_aniso_U_11
_atom_site_aniso_U_22
_atom_site_aniso_U_33
_atom_site_aniso_U_23
_atom_site_aniso_U_13
_atom_site_aniso_U_12
Ag1 0.02674(10) 0.01968(10) 0.02667(10) -0.00230(7) 0.01458(8) -0.00321(7)
Ag2 0.03217(12) 0.01833(10) 0.02806(11) -0.00067(7) 0.01178(9) -0.00521(8)
Ag3 0.02266(10) 0.02672(11) 0.02972(11) 0.00595(8) 0.01023(9) -0.00040(8)
Ag4 0.02179(10) 0.01912(10) 0.02536(10) 0.00228(7) 0.00997(8) -0.00276(7)
Ag5 0.0195(3) 0.0407(6) 0.0357(7) -0.0174(5) 0.0135(3) -0.0047(2)
Ag6 0.0409(9) 0.0254(6) 0.0240(4) -0.0022(4) 0.0055(6) 0.0079(5)
Ag7 0.0241(5) 0.090(2) 0.098(2) -0.066(2) 0.0171(10) -0.0103(10)
Ag8 0.0432(16) 0.0225(8) 0.0302(13) -0.0038(7) -0.0051(9) 0.0117(10)
S1 0.0187(3) 0.0181(3) 0.0240(3) 0.0005(2) 0.0100(2) -0.0009(2)
S2 0.0197(3) 0.0166(3) 0.0212(3) -0.0023(2) 0.0073(2) -0.0019(2)
S3 0.0203(3) 0.0161(3) 0.0227(3) 0.0041(2) 0.0075(2) -0.0014(2)
F1 0.198(5) 0.071(3) 0.279(6) 0.087(4) 0.051(5) 0.030(4)
F2 0.237(6) 0.098(3) 0.155(4) -0.071(3) -0.056(4) 0.105(4)
F3 0.090(3) 0.079(3) 0.220(5) -0.042(3) -0.041(3) 0.059(2)
F4 0.075(2) 0.221(6) 0.067(2) 0.056(3) 0.0066(18) -0.084(3)
F5 0.092(3) 0.054(2) 0.129(4) -0.023(2) 0.004(2) -0.043(2)
F6 0.0311(13) 0.133(3) 0.072(2) 0.005(2) 0.0161(13) -0.0296(17)
F7 0.246(7) 0.203(6) 0.058(2) -0.039(3) 0.029(3) 0.105(5)
F8 0.262(8) 0.255(8) 0.063(3) -0.054(4) -0.019(4) 0.135(6)
F9 0.397(10) 0.257(8) 0.075(4) 0.037(5) 0.101(5) 0.005(8)
O1 0.0293(11) 0.0342(12) 0.0361(12) -0.0023(10) 0.0105(10) -0.0001(9)
O2 0.0311(11) 0.0269(11) 0.0364(12) 0.0001(9) 0.0060(10) 0.0024(9)
O3 0.0326(12) 0.0281(12) 0.0415(13) -0.0070(10) 0.0102(10) -0.0079(9)
O4 0.0311(11) 0.0334(12) 0.0417(13) -0.0024(10) 0.0167(10) -0.0097(9)
O5 0.133(4) 0.054(2) 0.055(2) -0.0064(17) 0.046(3) -0.035(2)
O6 0.136(4) 0.054(2) 0.0397(18) -0.0021(15) 0.026(2) -0.033(2)
N1 0.0360(14) 0.0221(12) 0.0310(12) 0.0023(9) 0.0144(11) -0.0029(10)
N2 0.0318(14) 0.0416(16) 0.0456(16) -0.0202(13) 0.0213(13) -0.0117(12)
N3 0.0284(12) 0.0245(12) 0.0274(11) -0.0003(9) 0.0080(10) 0.0053(9)
C1 0.0198(11) 0.0268(13) 0.0308(13) -0.0011(11) 0.0119(11) -0.0019(10)
C2 0.0270(14) 0.0391(18) 0.0388(16) 0.0020(13) 0.0189(13) -0.0026(12)
C3 0.0299(16) 0.052(2) 0.054(2) -0.0012(18) 0.0265(17) -0.0057(15)
C4 0.0310(17) 0.048(2) 0.064(3) -0.0087(19) 0.0264(18) 0.0022(15)
C5 0.0267(15) 0.045(2) 0.058(2) 0.0055(18) 0.0190(16) 0.0112(14)
C6 0.0253(14) 0.0310(16) 0.0454(18) 0.0065(13) 0.0158(14) 0.0051(12)
C7 0.0355(16) 0.0226(13) 0.0316(14) 0.0001(11) 0.0151(13) -0.0024(11)
C8 0.0345(16) 0.0292(15) 0.0341(15) 0.0037(12) 0.0158(13) -0.0027(12)
C9 0.0422(17) 0.0252(14) 0.0320(14) 0.0096(11) 0.0200(14) 0.0112(12)
C10 0.088(3) 0.0255(16) 0.043(2) -0.0065(14) 0.035(2) -0.0073(18)
C11 0.083(3) 0.0280(17) 0.0405(19) -0.0046(14) 0.029(2) -0.0197(18)
C12 0.0294(14) 0.0223(13) 0.0401(16) 0.0027(12) 0.0122(13) 0.0035(11)
C13 0.0342(17) 0.048(2) 0.0458(19) -0.0183(16) 0.0227(16) -0.0110(15)
C14 0.0303(18) 0.089(4) 0.055(2) -0.036(2) 0.0177(18) -0.002(2)
C15 0.0287(19) 0.190(8) 0.044(2) -0.041(3) 0.0245(19) -0.024(3)
C17 0.050(3) 0.153(7) 0.042(2) -0.007(3) 0.023(2) -0.038(4)
C18 0.044(2) 0.055(3) 0.059(3) -0.007(2) 0.020(2) -0.0192(19)
C19 0.0216(11) 0.0163(11) 0.0217(11) -0.0025(9) 0.0039(10) 0.0006(9)
C20 0.0292(14) 0.0338(16) 0.0293(14) -0.0125(12) 0.0094(12) 0.0007(12)
C21 0.0345(17) 0.047(2) 0.0353(17) -0.0228(15) 0.0075(14) 0.0011(15)
C22 0.0391(18) 0.0288(16) 0.0446(19) -0.0172(14) -0.0043(16) 0.0010(14)
C23 0.0301(15) 0.0320(16) 0.0400(17) -0.0067(13) 0.0032(13) -0.0094(13)
C24 0.0282(14) 0.0284(15) 0.0323(14) -0.0021(12) 0.0078(12) -0.0097(11)
C25 0.0339(16) 0.0354(17) 0.0329(15) 0.0029(12) 0.0170(13) 0.0085(13)
C26 0.0446(19) 0.0293(16) 0.0406(17) 0.0099(13) 0.0245(16) 0.0070(14)
C27 0.0382(16) 0.0238(13) 0.0267(13) 0.0021(11) 0.0149(12) 0.0052(12)
C28 0.0362(16) 0.0336(17) 0.0410(17) 0.0094(13) 0.0221(15) 0.0075(13)
C29 0.0318(15) 0.0256(14) 0.0429(17) 0.0067(12) 0.0161(14) 0.0011(12)
C30 0.0220(12) 0.0214(12) 0.0236(12) 0.0071(9) 0.0083(10) 0.0024(9)
C31 0.069(3) 0.0330(18) 0.0260(14) 0.0059(13) 0.0148(16) 0.0147(17)
C32 0.070(3) 0.042(2) 0.0272(15) 0.0076(14) 0.0144(17) 0.0147(19)
C33 0.053(2) 0.049(2) 0.0417(19) 0.0259(17) 0.0268(18) 0.0176(18)
C34 0.0451(19) 0.0279(16) 0.0403(17) 0.0153(13) 0.0134(15) 0.0009(14)
C35 0.0379(17) 0.0222(14) 0.0372(16) 0.0123(12) 0.0085(14) -0.0031(12)
C36 0.048(2) 0.0404(19) 0.0394(17) 0.0103(14) 0.0263(16) 0.0204(16)
C37 0.060(2) 0.0292(16) 0.0351(16) 0.0058(13) 0.0271(17) 0.0178(15)
C38 0.033(3) 0.036(5) 0.037(3) 0.004(3) 0.023(3) 0.006(3)
C51 0.040(4) 0.078(9) 0.055(5) -0.027(5) 0.037(4) -0.024(4)
N43 0.035(3) 0.040(3) 0.034(3) -0.010(2) 0.001(2) 0.000(2)
C55 0.043(4) 0.047(5) 0.044(4) 0.004(4) 0.011(4) 0.009(4)
C45 0.048(5) 0.057(5) 0.045(4) 0.000(3) 0.008(4) -0.003(4)
C16 0.024(3) 0.040(3) 0.048(3) -0.013(2) -0.002(2) -0.005(2)
N46 0.039(3) 0.036(3) 0.044(3) -0.001(2) -0.010(2) -0.002(2)
C54 0.064(7) 0.042(5) 0.156(14) 0.028(7) 0.054(8) 0.003(5)
C47 0.091(8) 0.072(7) 0.052(4) 0.011(4) 0.011(5) 0.042(6)
C48 0.045(4) 0.040(3) 0.060(4) -0.007(3) -0.025(3) 0.002(3)
C39 0.098(3) 0.029(2) 0.097(4) -0.008(2) -0.028(3) 0.026(2)
C40 0.0244(13) 0.0291(14) 0.0340(14) -0.0122(11) 0.0163(12) -0.0101(11)
C41 0.043(2) 0.071(3) 0.049(2) 0.004(2) 0.0125(18) -0.037(2)
C42 0.152(7) 0.036(2) 0.029(2) -0.0064(16) 0.022(3) -0.030(3)
C44 0.172(7) 0.095(5) 0.037(3) -0.002(3) 0.030(4) 0.004(5)
O43 0.073(3) 0.065(2) 0.068(2) 0.0041(17) -0.0303(19) -0.0267(19)

loop_
_atom_type_symbol
_atom_type_description
_atom_type_scat_dispersion_real
_atom_type_scat_dispersion_imag
_atom_type_scat_source
C C 0.0030 0.0016 'International Tables Vol C Tables 4.2.6.8 and 6.1.1.4'
H H 0.0000 0.0000 'International Tables Vol C Tables 4.2.6.8 and 6.1.1.4'
Ag Ag -0.9078 1.0765 'International Tables Vol C Tables 4.2.6.8 and 6.1.1.4'
F F 0.0170 0.0100 'International Tables Vol C Tables 4.2.6.8 and 6.1.1.4'
N N 0.0059 0.0032 'International Tables Vol C Tables 4.2.6.8 and 6.1.1.4'
O O 0.0105 0.0059 'International Tables Vol C Tables 4.2.6.8 and 6.1.1.4'
S S 0.1218 0.1207 'International Tables Vol C Tables 4.2.6.8 and 6.1.1.4'

loop_
_geom_angle_atom_site_label_1
_geom_angle_atom_site_label_2
_geom_angle_atom_site_label_3
_geom_angle
_geom_angle_site_symmetry_1
_geom_angle_site_symmetry_3
_geom_angle_publ_flag
O4 Ag1 S2 110.71(7) . . ?
O4 Ag1 S1 95.18(7) . . ?
S2 Ag1 S1 153.68(2) . . ?
O4 Ag1 Ag4 124.57(7) . . ?
S2 Ag1 Ag4 111.15(2) . . ?
S1 Ag1 Ag4 53.134(19) . . ?
O4 Ag1 Ag2 137.24(7) . . ?
S2 Ag1 Ag2 52.22(2) . . ?
S1 Ag1 Ag2 110.80(2) . . ?
Ag4 Ag1 Ag2 59.451(8) . . ?
O4 Ag1 Ag3 86.34(7) . 7_656 ?
S2 Ag1 Ag3 121.55(2) . 7_656 ?
S1 Ag1 Ag3 53.45(2) . 7_656 ?
Ag4 Ag1 Ag3 100.943(9) . 7_656 ?
Ag2 Ag1 Ag3 136.403(18) . 7_656 ?
O4 Ag1 Ag6 98.57(12) . 4_645 ?
S2 Ag1 Ag6 49.28(9) . 4_645 ?
S1 Ag1 Ag6 124.06(9) . 4_645 ?
Ag4 Ag1 Ag6 136.44(10) . 4_645 ?
Ag2 Ag1 Ag6 94.22(9) . 4_645 ?
Ag3 Ag1 Ag6 73.65(9) 7_656 4_645 ?
O6 Ag2 S3 114.93(9) . . ?
O6 Ag2 S2 95.39(9) . . ?
S3 Ag2 S2 149.61(3) . . ?
O6 Ag2 Ag4 121.16(14) . . ?
S3 Ag2 Ag4 53.777(19) . . ?
S2 Ag2 Ag4 109.44(2) . . ?
O6 Ag2 Ag1 114.59(12) . . ?
S3 Ag2 Ag1 109.89(2) . . ?
S2 Ag2 Ag1 50.887(16) . . ?
Ag4 Ag2 Ag1 59.065(16) . . ?
O6 Ag2 Ag3 114.16(12) . . ?
S3 Ag2 Ag3 51.031(18) . . ?
S2 Ag2 Ag3 119.35(2) . . ?
Ag4 Ag2 Ag3 98.77(2) . . ?
Ag1 Ag2 Ag3 130.99(2) . . ?
O6 Ag2 Ag7 100.93(19) . . ?
S3 Ag2 Ag7 121.25(7) . . ?
S2 Ag2 Ag7 49.60(16) . . ?
Ag4 Ag2 Ag7 135.94(17) . . ?
Ag1 Ag2 Ag7 93.5(2) . . ?
Ag3 Ag2 Ag7 72.64(11) . . ?
N1 Ag3 S3 122.21(8) . . ?
N1 Ag3 O3 85.85(10) . 7_656 ?
S3 Ag3 O3 101.02(7) . 7_656 ?
N1 Ag3 S1 115.99(7) . 7_656 ?
S3 Ag3 S1 118.70(3) . 7_656 ?
O3 Ag3 S1 100.60(7) 7_656 7_656 ?
N1 Ag3 Ag1 145.88(8) . 7_656 ?
S3 Ag3 Ag1 85.82(3) . 7_656 ?
O3 Ag3 Ag1 68.56(7) 7_656 7_656 ?
S1 Ag3 Ag1 51.666(19) 7_656 7_656 ?
N1 Ag3 Ag2 119.87(8) . . ?
S3 Ag3 Ag2 49.84(2) . . ?
O3 Ag3 Ag2 147.67(6) 7_656 . ?
S1 Ag3 Ag2 85.97(3) 7_656 . ?
Ag1 Ag3 Ag2 92.60(3) 7_656 . ?
O2 Ag4 S1 116.09(7) . . ?
O2 Ag4 O43 82.69(12) . . ?
S1 Ag4 O43 101.15(12) . . ?
O2 Ag4 S3 91.66(6) . . ?
S1 Ag4 S3 145.78(3) . . ?
O43 Ag4 S3 101.96(13) . . ?
O2 Ag4 Ag1 150.89(6) . . ?
S1 Ag4 Ag1 53.092(17) . . ?
O43 Ag4 Ag1 74.56(10) . . ?
S3 Ag4 Ag1 110.459(17) . . ?
O2 Ag4 Ag2 128.76(6) . . ?
S1 Ag4 Ag2 112.73(2) . . ?
O43 Ag4 Ag2 73.53(14) . . ?
S3 Ag4 Ag2 51.94(2) . . ?
Ag1 Ag4 Ag2 61.484(12) . . ?
O2 Ag4 Ag5 89.46(7) . 7_656 ?
S1 Ag4 Ag5 53.86(3) . 7_656 ?
O43 Ag4 Ag5 146.62(14) . 7_656 ?
S3 Ag4 Ag5 110.68(4) . 7_656 ?
Ag1 Ag4 Ag5 99.55(3) . 7_656 ?
Ag2 Ag4 Ag5 133.22(4) . 7_656 ?
O2 Ag4 Ag8 76.75(16) . 6_566 ?
S1 Ag4 Ag8 111.14(13) . 6_566 ?
O43 Ag4 Ag8 146.86(17) . 6_566 ?
S3 Ag4 Ag8 53.65(14) . 6_566 ?
Ag1 Ag4 Ag8 131.52(15) . 6_566 ?
Ag2 Ag4 Ag8 99.65(15) . 6_566 ?
Ag5 Ag4 Ag8 59.48(14) 7_656 6_566 ?
O2 Ag4 Ag6 79.32(13) . 6_566 ?
S1 Ag4 Ag6 112.65(10) . 6_566 ?
O43 Ag4 Ag6 145.99(15) . 6_566 ?
S3 Ag4 Ag6 50.42(9) . 6_566 ?
Ag1 Ag4 Ag6 129.30(11) . 6_566 ?
Ag2 Ag4 Ag6 95.89(10) . 6_566 ?
Ag5 Ag4 Ag6 61.95(10) 7_656 6_566 ?
O2 Ag4 Ag7 95.61(18) . 7_656 ?
S1 Ag4 Ag7 48.65(16) . 7_656 ?
O43 Ag4 Ag7 145.35(15) . 7_656 ?
S3 Ag4 Ag7 112.68(8) . 7_656 ?
Ag1 Ag4 Ag7 93.04(19) . 7_656 ?
Ag2 Ag4 Ag7 129.00(12) . 7_656 ?
Ag5 Ag4 Ag7 6.57(17) 7_656 7_656 ?
Ag6 Ag4 Ag7 65.60(15) 6_566 7_656 ?
N2 Ag5 S2 131.04(11) . . ?
N2 Ag5 S1 105.96(9) . 7_656 ?
S2 Ag5 S1 113.92(7) . 7_656 ?
N2 Ag5 Ag4 134.52(11) . 7_656 ?
S2 Ag5 Ag4 93.28(5) . 7_656 ?
S1 Ag5 Ag4 51.96(3) 7_656 7_656 ?
N2 Ag5 Ag6 136.41(15) . 4_645 ?
S2 Ag5 Ag6 50.44(11) . 4_645 ?
S1 Ag5 Ag6 109.76(10) 7_656 4_645 ?
Ag4 Ag5 Ag6 60.78(10) 7_656 4_645 ?
N3 Ag6 S3 122.6(2) . 6_565 ?
N3 Ag6 S2 117.8(2) . 4_655 ?
S3 Ag6 S2 115.9(2) 6_565 4_655 ?
N3 Ag6 Ag4 142.7(3) . 6_565 ?
S3 Ag6 Ag4 51.29(10) 6_565 6_565 ?
S2 Ag6 Ag4 90.48(16) 4_655 6_565 ?
N3 Ag6 Ag5 122.0(2) . 4_655 ?
S3 Ag6 Ag5 106.96(18) 6_565 4_655 ?
S2 Ag6 Ag5 50.26(10) 4_655 4_655 ?
Ag4 Ag6 Ag5 57.27(10) 6_565 4_655 ?
N3 Ag6 Ag1 123.3(2) . 4_655 ?
S3 Ag6 Ag1 81.43(15) 6_565 4_655 ?
S2 Ag6 Ag1 47.59(11) 4_655 4_655 ?
Ag4 Ag6 Ag1 93.52(15) 6_565 4_655 ?
Ag5 Ag6 Ag1 89.88(15) 4_655 4_655 ?
N2 Ag7 S2 134.21(14) . . ?
N2 Ag7 S1 108.86(12) . 7_656 ?
S2 Ag7 S1 116.90(10) . 7_656 ?
N2 Ag7 Ag2 139.5(5) . . ?
S2 Ag7 Ag2 49.95(12) . . ?
S1 Ag7 Ag2 85.80(19) 7_656 . ?
N2 Ag7 Ag4 123.7(4) . 7_656 ?
S2 Ag7 Ag4 87.7(2) . 7_656 ?
S1 Ag7 Ag4 48.48(14) 7_656 7_656 ?
Ag2 Ag7 Ag4 94.60(7) . 7_656 ?
N2 Ag7 Ag8 120.6(5) . 4_645 ?
S2 Ag7 Ag8 47.94(18) . 4_645 ?
S1 Ag7 Ag8 102.9(3) 7_656 4_645 ?
Ag2 Ag7 Ag8 90.54(14) . 4_645 ?
Ag4 Ag7 Ag8 55.3(2) 7_656 4_645 ?
N3 Ag8 S2 118.0(3) . 4_655 ?
N3 Ag8 O1 89.1(3) . 6_565 ?
S2 Ag8 O1 104.2(3) 4_655 6_565 ?
N3 Ag8 S3 118.8(3) . 6_565 ?
S2 Ag8 S3 112.3(3) 4_655 6_565 ?
O1 Ag8 S3 110.4(3) 6_565 6_565 ?
N3 Ag8 Ag4 147.8(3) . 6_565 ?
S2 Ag8 Ag4 91.9(2) 4_655 6_565 ?
O1 Ag8 Ag4 70.79(19) 6_565 6_565 ?
S3 Ag8 Ag4 51.67(11) 6_565 6_565 ?
N3 Ag8 Ag7 130.6(3) . 4_655 ?
S2 Ag8 Ag7 47.03(14) 4_655 4_655 ?
O1 Ag8 Ag7 61.3(3) 6_565 4_655 ?
S3 Ag8 Ag7 108.9(2) 6_565 4_655 ?
Ag4 Ag8 Ag7 61.30(16) 6_565 4_655 ?
C1 S1 Ag1 107.10(10) . . ?
C1 S1 Ag4 107.29(10) . . ?
Ag1 S1 Ag4 73.77(2) . . ?
C1 S1 Ag7 118.95(13) . 7_656 ?
Ag1 S1 Ag7 132.78(6) . 7_656 ?
Ag4 S1 Ag7 82.9(3) . 7_656 ?
C1 S1 Ag3 111.30(10) . 7_656 ?
Ag1 S1 Ag3 74.89(3) . 7_656 ?
Ag4 S1 Ag3 135.75(3) . 7_656 ?
C1 S1 Ag5 116.12(11) . 7_656 ?
Ag1 S1 Ag5 131.92(4) . 7_656 ?
Ag4 S1 Ag5 74.18(4) . 7_656 ?
Ag3 S1 Ag5 106.18(5) 7_656 7_656 ?
C19 S2 Ag1 112.03(9) . . ?
C19 S2 Ag7 109.96(14) . . ?
Ag1 S2 Ag7 136.59(6) . . ?
C19 S2 Ag2 107.72(9) . . ?
Ag1 S2 Ag2 76.89(2) . . ?
Ag7 S2 Ag2 80.5(3) . . ?
C19 S2 Ag5 112.32(10) . . ?
Ag1 S2 Ag5 135.65(5) . . ?
Ag2 S2 Ag5 89.32(4) . . ?
C19 S2 Ag6 114.56(15) . 4_645 ?
Ag1 S2 Ag6 83.14(13) . 4_645 ?
Ag2 S2 Ag6 137.46(12) . 4_645 ?
Ag5 S2 Ag6 79.30(13) . 4_645 ?
C19 S2 Ag8 113.92(17) . 4_645 ?
Ag1 S2 Ag8 87.91(19) . 4_645 ?
Ag2 S2 Ag8 138.36(14) . 4_645 ?
Ag5 S2 Ag8 74.88(18) . 4_645 ?
Ag6 S2 Ag8 4.9(3) 4_645 4_645 ?
C30 S3 Ag2 110.39(10) . . ?
C30 S3 Ag6 110.89(17) . 6_566 ?
Ag2 S3 Ag6 135.61(14) . 6_566 ?
C30 S3 Ag3 112.22(9) . . ?
Ag2 S3 Ag3 79.12(2) . . ?
Ag6 S3 Ag3 99.66(14) 6_566 . ?
C30 S3 Ag4 107.73(9) . . ?
Ag2 S3 Ag4 74.29(2) . . ?
Ag6 S3 Ag4 78.30(13) 6_566 . ?
Ag3 S3 Ag4 137.64(3) . . ?
C30 S3 Ag8 109.43(19) . 6_566 ?
Ag2 S3 Ag8 135.15(16) . 6_566 ?
Ag6 S3 Ag8 4.3(3) 6_566 6_566 ?
Ag3 S3 Ag8 103.94(19) . 6_566 ?
Ag4 S3 Ag8 74.69(17) . 6_566 ?
C12 O1 Ag8 110.1(3) . 6_566 ?
C12 O2 Ag4 113.4(2) . . ?
C40 O3 Ag3 125.1(2) . 7_656 ?
C40 O4 Ag1 110.9(2) . . ?
C42 O6 Ag2 99.4(4) . . ?
C7 N1 C11 117.1(3) . . ?
C7 N1 Ag3 122.4(2) . . ?
C11 N1 Ag3 120.5(2) . . ?
C13 N2 C18 118.1(4) . . ?
C13 N2 Ag7 126.4(4) . . ?
C18 N2 Ag7 111.4(5) . . ?
C13 N2 Ag5 116.1(3) . . ?
C18 N2 Ag5 122.6(3) . . ?
C25 N3 C29 117.3(3) . . ?
C25 N3 Ag8 122.1(3) . . ?
C29 N3 Ag8 120.2(3) . . ?
C25 N3 Ag6 127.4(3) . . ?
C29 N3 Ag6 114.7(3) . . ?
C6 C1 C2 111.9(3) . . ?
C6 C1 S1 111.2(2) . . ?
C2 C1 S1 109.5(2) . . ?
C6 C1 H1 108.0 . . ?
C2 C1 H1 108.0 . . ?
S1 C1 H1 108.0 . . ?
C1 C2 C3 109.8(3) . . ?
C1 C2 H2A 109.7 . . ?
C3 C2 H2A 109.7 . . ?
C1 C2 H2B 109.7 . . ?
C3 C2 H2B 109.7 . . ?
H2A C2 H2B 108.2 . . ?
C4 C3 C2 112.2(3) . . ?
C4 C3 H3A 109.2 . . ?
C2 C3 H3A 109.2 . . ?
C4 C3 H3B 109.2 . . ?
C2 C3 H3B 109.2 . . ?
H3A C3 H3B 107.9 . . ?
C5 C4 C3 111.4(3) . . ?
C5 C4 H4A 109.4 . . ?
C3 C4 H4A 109.4 . . ?
C5 C4 H4B 109.4 . . ?
C3 C4 H4B 109.4 . . ?
H4A C4 H4B 108.0 . . ?
C4 C5 C6 111.0(3) . . ?
C4 C5 H5A 109.4 . . ?
C6 C5 H5A 109.4 . . ?
C4 C5 H5B 109.4 . . ?
C6 C5 H5B 109.4 . . ?
H5A C5 H5B 108.0 . . ?
C1 C6 C5 111.0(3) . . ?
C1 C6 H6A 109.4 . . ?
C5 C6 H6A 109.4 . . ?
C1 C6 H6B 109.4 . . ?
C5 C6 H6B 109.4 . . ?
H6A C6 H6B 108.0 . . ?
N1 C7 C8 122.7(3) . . ?
N1 C7 H7 118.7 . . ?
C8 C7 H7 118.7 . . ?
C7 C8 C9 120.0(3) . . ?
C7 C8 H8 120.0 . . ?
C9 C8 H8 120.0 . . ?
C10 C9 C8 116.5(3) . . ?
C10 C9 C36 121.3(3) . . ?
C8 C9 C36 122.2(3) . . ?
C9 C10 C11 120.7(3) . . ?
C9 C10 H10 119.6 . . ?
C11 C10 H10 119.6 . . ?
N1 C11 C10 123.0(4) . . ?
N1 C11 H11 118.5 . . ?
C10 C11 H11 118.5 . . ?
O2 C12 O1 131.5(3) . . ?
O2 C12 C39 114.4(4) . . ?
O1 C12 C39 114.2(4) . . ?
N2 C13 C14 122.9(5) . . ?
N2 C13 H13 118.6 . . ?
C14 C13 H13 118.6 . . ?
C13 C14 C15 119.6(5) . . ?
C13 C14 H14 120.2 . . ?
C15 C14 H14 120.2 . . ?
C17 C15 C14 117.1(4) . . ?
C17 C15 C38 107.1(6) . . ?
C14 C15 C38 133.7(5) . . ?
C17 C15 C51 134.8(6) . . ?
C14 C15 C51 107.1(7) . . ?
C15 C17 C18 120.2(5) . . ?
C15 C17 H17 119.9 . . ?
C18 C17 H17 119.9 . . ?
N2 C18 C17 121.9(5) . . ?
N2 C18 H18 119.0 . . ?
C17 C18 H18 119.0 . . ?
C24 C19 C20 111.1(3) . . ?
C24 C19 S2 111.2(2) . . ?
C20 C19 S2 109.4(2) . . ?
C24 C19 H19 108.3 . . ?
C20 C19 H19 108.3 . . ?
S2 C19 H19 108.3 . . ?
C19 C20 C21 110.2(3) . . ?
C19 C20 H20A 109.6 . . ?
C21 C20 H20A 109.6 . . ?
C19 C20 H20B 109.6 . . ?
C21 C20 H20B 109.6 . . ?
H20A C20 H20B 108.1 . . ?
C22 C21 C20 110.6(3) . . ?
C22 C21 H21A 109.5 . . ?
C20 C21 H21A 109.5 . . ?
C22 C21 H21B 109.5 . . ?
C20 C21 H21B 109.5 . . ?
H21A C21 H21B 108.1 . . ?
C21 C22 C23 110.8(3) . . ?
C21 C22 H22A 109.5 . . ?
C23 C22 H22A 109.5 . . ?
C21 C22 H22B 109.5 . . ?
C23 C22 H22B 109.5 . . ?
H22A C22 H22B 108.1 . . ?
C22 C23 C24 111.3(3) . . ?
C22 C23 H23A 109.4 . . ?
C24 C23 H23A 109.4 . . ?
C22 C23 H23B 109.4 . . ?
C24 C23 H23B 109.4 . . ?
H23A C23 H23B 108.0 . . ?
C19 C24 C23 110.4(3) . . ?
C19 C24 H24A 109.6 . . ?
C23 C24 H24A 109.6 . . ?
C19 C24 H24B 109.6 . . ?
C23 C24 H24B 109.6 . . ?
H24A C24 H24B 108.1 . . ?
N3 C25 C26 122.8(3) . . ?
N3 C25 H25 118.6 . . ?
C26 C25 H25 118.6 . . ?
C25 C26 C27 120.3(3) . . ?
C25 C26 H26 119.9 . . ?
C27 C26 H26 119.9 . . ?
C26 C27 C28 116.6(3) . . ?
C26 C27 C37 123.7(3) . . ?
C28 C27 C37 119.7(3) . . ?
C29 C28 C27 120.1(3) . . ?
C29 C28 H28 120.0 . . ?
C27 C28 H28 120.0 . . ?
N3 C29 C28 123.0(3) . . ?
N3 C29 H29 118.5 . . ?
C28 C29 H29 118.5 . . ?
C31 C30 C35 111.5(3) . . ?
C31 C30 S3 111.0(2) . . ?
C35 C30 S3 109.5(2) . . ?
C31 C30 H30 108.2 . . ?
C35 C30 H30 108.2 . . ?
S3 C30 H30 108.2 . . ?
C30 C31 C32 111.6(3) . . ?
C30 C31 H31A 109.3 . . ?
C32 C31 H31A 109.3 . . ?
C30 C31 H31B 109.3 . . ?
C32 C31 H31B 109.3 . . ?
H31A C31 H31B 108.0 . . ?
C33 C32 C31 111.4(4) . . ?
C33 C32 H32A 109.4 . . ?
C31 C32 H32A 109.4 . . ?
C33 C32 H32B 109.4 . . ?
C31 C32 H32B 109.4 . . ?
H32A C32 H32B 108.0 . . ?
C34 C33 C32 110.7(3) . . ?
C34 C33 H33A 109.5 . . ?
C32 C33 H33A 109.5 . . ?
C34 C33 H33B 109.5 . . ?
C32 C33 H33B 109.5 . . ?
H33A C33 H33B 108.1 . . ?
C33 C34 C35 111.3(3) . . ?
C33 C34 H34A 109.4 . . ?
C35 C34 H34A 109.4 . . ?
C33 C34 H34B 109.4 . . ?
C35 C34 H34B 109.4 . . ?
H34A C34 H34B 108.0 . . ?
C30 C35 C34 110.4(3) . . ?
C30 C35 H35A 109.6 . . ?
C34 C35 H35A 109.6 . . ?
C30 C35 H35B 109.6 . . ?
C34 C35 H35B 109.6 . . ?
H35A C35 H35B 108.1 . . ?
C9 C36 C37 112.4(3) . . ?
C9 C36 H36A 109.1 . . ?
C37 C36 H36A 109.1 . . ?
C9 C36 H36B 109.1 . . ?
C37 C36 H36B 109.1 . . ?
H36A C36 H36B 107.9 . . ?
C27 C37 C36 112.6(3) . . ?
C27 C37 H37A 109.1 . . ?
C36 C37 H37A 109.1 . . ?
C27 C37 H37B 109.1 . . ?
C36 C37 H37B 109.1 . . ?
H37A C37 H37B 107.8 . . ?
C38 C38 C15 117.6(7) 2_755 . ?
C38 C38 H38A 107.9 2_755 . ?
C15 C38 H38A 107.9 . . ?
C38 C38 H38B 107.9 2_755 . ?
C15 C38 H38B 107.9 . . ?
H38A C38 H38B 107.2 . . ?
C51 C51 C15 133.1(10) 2_755 . ?
C51 C51 H51A 103.9 2_755 . ?
C15 C51 H51A 103.9 . . ?
C51 C51 H51B 103.9 2_755 . ?
C15 C51 H51B 103.9 . . ?
H51A C51 H51B 105.4 . . ?
C16 N43 C55 121.1(7) . . ?
C16 N43 C45 121.7(7) . . ?
C55 N43 C45 117.0(7) . . ?
N43 C55 H55A 109.5 . . ?
N43 C55 H55B 109.5 . . ?
H55A C55 H55B 109.5 . . ?
N43 C55 H55C 109.5 . . ?
H55A C55 H55C 109.5 . . ?
H55B C55 H55C 109.5 . . ?
N43 C45 H45A 109.5 . . ?
N43 C45 H45B 109.5 . . ?
H45A C45 H45B 109.5 . . ?
N43 C45 H45C 109.5 . . ?
H45A C45 H45C 109.5 . . ?
H45B C45 H45C 109.5 . . ?
O43 C16 N43 134.5(8) . . ?
O43 C16 H16 112.8 . . ?
N43 C16 H16 112.8 . . ?
C48 N46 C54 124.5(12) . . ?
C48 N46 C47 121.7(11) . . ?
C54 N46 C47 113.7(12) . . ?
N46 C54 H54A 109.5 . . ?
N46 C54 H54B 109.5 . . ?
H54A C54 H54B 109.5 . . ?
N46 C54 H54C 109.5 . . ?
H54A C54 H54C 109.5 . . ?
H54B C54 H54C 109.5 . . ?
N46 C47 H47A 109.5 . . ?
N46 C47 H47B 109.5 . . ?
H47A C47 H47B 109.5 . . ?
N46 C47 H47C 109.5 . . ?
H47A C47 H47C 109.5 . . ?
H47B C47 H47C 109.5 . . ?
O43 C48 N46 151.0(12) . . ?
O43 C48 H48 104.5 . . ?
N46 C48 H48 104.5 . . ?
F3 C39 F2 113.0(8) . . ?
F3 C39 F1 104.0(7) . . ?
F2 C39 F1 94.8(7) . . ?
F3 C39 C12 117.2(5) . . ?
F2 C39 C12 115.4(5) . . ?
F1 C39 C12 109.1(7) . . ?
O3 C40 O4 131.0(3) . . ?
O3 C40 C41 115.0(3) . . ?
O4 C40 C41 114.0(3) . . ?
F6 C41 F4 108.3(5) . . ?
F6 C41 F5 104.1(4) . . ?
F4 C41 F5 106.9(5) . . ?
F6 C41 C40 114.4(4) . . ?
F4 C41 C40 113.0(4) . . ?
F5 C41 C40 109.5(4) . . ?
O6 C42 O5 126.9(5) . . ?
O6 C42 C44 120.2(8) . . ?
O5 C42 C44 112.9(8) . . ?
F9 C44 F7 113.9(10) . . ?
F9 C44 F8 92.3(9) . . ?
F7 C44 F8 102.9(8) . . ?
F9 C44 C42 114.0(8) . . ?
F7 C44 C42 116.6(7) . . ?
F8 C44 C42 114.0(9) . . ?
C48 O43 Ag4 134.0(6) . . ?
C16 O43 Ag4 116.5(4) . . ?

loop_
_geom_bond_atom_site_label_1
_geom_bond_atom_site_label_2
_geom_bond_distance
_geom_bond_site_symmetry_2
_geom_bond_publ_flag
Ag1 O4 2.386(2) . ?
Ag1 S2 2.4430(8) . ?
Ag1 S1 2.4929(8) . ?
Ag1 Ag4 2.9935(7) . ?
Ag1 Ag2 3.0666(7) . ?
Ag1 Ag3 3.0682(8) 7_656 ?
Ag1 Ag6 3.285(6) 4_645 ?
Ag2 O6 2.451(4) . ?
Ag2 S3 2.4583(8) . ?
Ag2 S2 2.4886(8) . ?
Ag2 Ag4 3.0055(6) . ?
Ag2 Ag3 3.1587(7) . ?
Ag2 Ag7 3.206(8) . ?
Ag3 N1 2.299(3) . ?
Ag3 S3 2.5007(8) . ?
Ag3 O3 2.509(2) 7_656 ?
Ag3 S1 2.5530(8) 7_656 ?
Ag4 O2 2.437(2) . ?
Ag4 S1 2.4943(8) . ?
Ag4 O43 2.503(3) . ?
Ag4 S3 2.5188(8) . ?
Ag4 Ag5 3.0469(16) 7_656 ?
Ag4 Ag8 3.097(6) 6_566 ?
Ag4 Ag6 3.161(6) 6_566 ?
Ag4 Ag7 3.306(9) 7_656 ?
Ag5 N2 2.286(3) . ?
Ag5 S2 2.5018(19) . ?
Ag5 S1 2.5574(18) 7_656 ?
Ag5 Ag6 3.197(5) 4_645 ?
Ag6 N3 2.278(6) . ?
Ag6 S3 2.488(5) 6_565 ?
Ag6 S2 2.508(6) 4_655 ?
Ag7 N2 2.254(4) . ?
Ag7 S2 2.476(3) . ?
Ag7 S1 2.501(3) 7_656 ?
Ag7 Ag8 3.371(10) 4_645 ?
Ag8 N3 2.270(7) . ?
Ag8 S2 2.512(7) 4_655 ?
Ag8 O1 2.548(9) 6_565 ?
Ag8 S3 2.587(7) 6_565 ?
S1 C1 1.854(3) . ?
S2 C19 1.849(3) . ?
S3 C30 1.850(3) . ?
F1 C39 1.331(12) . ?
F2 C39 1.251(8) . ?
F3 C39 1.206(8) . ?
F4 C41 1.321(5) . ?
F5 C41 1.351(7) . ?
F6 C41 1.307(7) . ?
F7 C44 1.267(10) . ?
F8 C44 1.296(13) . ?
F9 C44 1.211(12) . ?
O1 C12 1.239(4) . ?
O2 C12 1.237(4) . ?
O3 C40 1.230(4) . ?
O4 C40 1.237(4) . ?
O5 C42 1.263(9) . ?
O6 C42 1.195(10) . ?
N1 C7 1.334(4) . ?
N1 C11 1.340(5) . ?
N2 C13 1.331(6) . ?
N2 C18 1.333(6) . ?
N3 C25 1.339(5) . ?
N3 C29 1.351(4) . ?
C1 C6 1.509(5) . ?
C1 C2 1.533(4) . ?
C1 H1 1.0000 . ?
C2 C3 1.542(5) . ?
C2 H2A 0.9900 . ?
C2 H2B 0.9900 . ?
C3 C4 1.519(6) . ?
C3 H3A 0.9900 . ?
C3 H3B 0.9900 . ?
C4 C5 1.517(6) . ?
C4 H4A 0.9900 . ?
C4 H4B 0.9900 . ?
C5 C6 1.546(5) . ?
C5 H5A 0.9900 . ?
C5 H5B 0.9900 . ?
C6 H6A 0.9900 . ?
C6 H6B 0.9900 . ?
C7 C8 1.388(4) . ?
C7 H7 0.9500 . ?
C8 C9 1.390(5) . ?
C8 H8 0.9500 . ?
C9 C10 1.371(5) . ?
C9 C36 1.514(5) . ?
C10 C11 1.373(6) . ?
C10 H10 0.9500 . ?
C11 H11 0.9500 . ?
C12 C39 1.551(6) . ?
C13 C14 1.374(5) . ?
C13 H13 0.9500 . ?
C14 C15 1.389(9) . ?
C14 H14 0.9500 . ?
C15 C17 1.371(11) . ?
C15 C38 1.552(8) . ?
C15 C51 1.603(10) . ?
C17 C18 1.388(7) . ?
C17 H17 0.9500 . ?
C18 H18 0.9500 . ?
C19 C24 1.524(4) . ?
C19 C20 1.526(4) . ?
C19 H19 1.0000 . ?
C20 C21 1.535(4) . ?
C20 H20A 0.9900 . ?
C20 H20B 0.9900 . ?
C21 C22 1.516(6) . ?
C21 H21A 0.9900 . ?
C21 H21B 0.9900 . ?
C22 C23 1.524(6) . ?
C22 H22A 0.9900 . ?
C22 H22B 0.9900 . ?
C23 C24 1.536(5) . ?
C23 H23A 0.9900 . ?
C23 H23B 0.9900 . ?
C24 H24A 0.9900 . ?
C24 H24B 0.9900 . ?
C25 C26 1.385(5) . ?
C25 H25 0.9500 . ?
C26 C27 1.390(5) . ?
C26 H26 0.9500 . ?
C27 C28 1.398(5) . ?
C27 C37 1.501(5) . ?
C28 C29 1.374(5) . ?
C28 H28 0.9500 . ?
C29 H29 0.9500 . ?
C30 C31 1.513(5) . ?
C30 C35 1.517(4) . ?
C30 H30 1.0000 . ?
C31 C32 1.550(5) . ?
C31 H31A 0.9900 . ?
C31 H31B 0.9900 . ?
C32 C33 1.504(7) . ?
C32 H32A 0.9900 . ?
C32 H32B 0.9900 . ?
C33 C34 1.502(6) . ?
C33 H33A 0.9900 . ?
C33 H33B 0.9900 . ?
C34 C35 1.540(5) . ?
C34 H34A 0.9900 . ?
C34 H34B 0.9900 . ?
C35 H35A 0.9900 . ?
C35 H35B 0.9900 . ?
C36 C37 1.547(6) . ?
C36 H36A 0.9900 . ?
C36 H36B 0.9900 . ?
C37 H37A 0.9900 . ?
C37 H37B 0.9900 . ?
C38 C38 1.305(15) 2_755 ?
C38 H38A 0.9900 . ?
C38 H38B 0.9900 . ?
C51 C51 1.071(18) 2_755 ?
C51 H51A 0.9900 . ?
C51 H51B 0.9900 . ?
N43 C16 1.337(10) . ?
N43 C55 1.451(9) . ?
N43 C45 1.455(7) . ?
C55 H55A 0.9800 . ?
C55 H55B 0.9800 . ?
C55 H55C 0.9800 . ?
C45 H45A 0.9800 . ?
C45 H45B 0.9800 . ?
C45 H45C 0.9800 . ?
C16 O43 1.243(10) . ?
C16 H16 0.9500 . ?
N46 C48 1.273(10) . ?
N46 C54 1.382(12) . ?
N46 C47 1.466(8) . ?
C54 H54A 0.9800 . ?
C54 H54B 0.9800 . ?
C54 H54C 0.9800 . ?
C47 H47A 0.9800 . ?
C47 H47B 0.9800 . ?
C47 H47C 0.9800 . ?
C48 O43 1.137(10) . ?
C48 H48 0.9500 . ?
C40 C41 1.543(5) . ?
C42 C44 1.507(8) . ?

loop_
_geom_torsion_atom_site_label_1
_geom_torsion_atom_site_label_2
_geom_torsion_atom_site_label_3
_geom_torsion_atom_site_label_4
_geom_torsion
_geom_torsion_site_symmetry_1
_geom_torsion_site_symmetry_2
_geom_torsion_site_symmetry_3
_geom_torsion_site_symmetry_4
_geom_torsion_publ_flag
Ag1 S1 C1 C6 -111.0(2) . . . . ?
Ag4 S1 C1 C6 -33.2(2) . . . . ?
Ag7 S1 C1 C6 58.2(4) 7_656 . . . ?
Ag3 S1 C1 C6 168.9(2) 7_656 . . . ?
Ag5 S1 C1 C6 47.3(3) 7_656 . . . ?
Ag1 S1 C1 C2 124.8(2) . . . . ?
Ag4 S1 C1 C2 -157.3(2) . . . . ?
Ag7 S1 C1 C2 -66.0(4) 7_656 . . . ?
Ag3 S1 C1 C2 44.8(2) 7_656 . . . ?
Ag5 S1 C1 C2 -76.8(2) 7_656 . . . ?
C6 C1 C2 C3 55.6(4) . . . . ?
S1 C1 C2 C3 179.4(3) . . . . ?
C1 C2 C3 C4 -54.8(4) . . . . ?
C2 C3 C4 C5 55.4(5) . . . . ?
C3 C4 C5 C6 -54.9(5) . . . . ?
C2 C1 C6 C5 -56.5(4) . . . . ?
S1 C1 C6 C5 -179.4(3) . . . . ?
C4 C5 C6 C1 55.7(4) . . . . ?
C11 N1 C7 C8 0.9(5) . . . . ?
Ag3 N1 C7 C8 177.8(3) . . . . ?
N1 C7 C8 C9 -0.8(5) . . . . ?
C7 C8 C9 C10 -0.4(5) . . . . ?
C7 C8 C9 C36 179.7(3) . . . . ?
C8 C9 C10 C11 1.4(7) . . . . ?
C36 C9 C10 C11 -178.7(4) . . . . ?
C7 N1 C11 C10 0.2(7) . . . . ?
Ag3 N1 C11 C10 -176.8(4) . . . . ?
C9 C10 C11 N1 -1.4(8) . . . . ?
Ag4 O2 C12 O1 6.7(5) . . . . ?
Ag4 O2 C12 C39 -172.8(4) . . . . ?
Ag8 O1 C12 O2 45.4(5) 6_566 . . . ?
Ag8 O1 C12 C39 -135.1(5) 6_566 . . . ?
C18 N2 C13 C14 3.8(6) . . . . ?
Ag7 N2 C13 C14 -151.0(4) . . . . ?
Ag5 N2 C13 C14 -156.3(3) . . . . ?
N2 C13 C14 C15 -0.3(7) . . . . ?
C13 C14 C15 C17 -3.6(8) . . . . ?
C13 C14 C15 C38 157.4(7) . . . . ?
C13 C14 C15 C51 -174.0(5) . . . . ?
C14 C15 C17 C18 4.0(10) . . . . ?
C38 C15 C17 C18 -161.8(6) . . . . ?
C51 C15 C17 C18 171.0(7) . . . . ?
C13 N2 C18 C17 -3.4(6) . . . . ?
Ag7 N2 C18 C17 155.0(4) . . . . ?
Ag5 N2 C18 C17 155.4(4) . . . . ?
C15 C17 C18 N2 -0.5(9) . . . . ?
Ag1 S2 C19 C24 -56.0(2) . . . . ?
Ag7 S2 C19 C24 135.3(4) . . . . ?
Ag2 S2 C19 C24 -138.64(19) . . . . ?
Ag5 S2 C19 C24 124.6(2) . . . . ?
Ag6 S2 C19 C24 36.5(3) 4_645 . . . ?
Ag8 S2 C19 C24 41.9(3) 4_645 . . . ?
Ag1 S2 C19 C20 -179.16(18) . . . . ?
Ag7 S2 C19 C20 12.1(4) . . . . ?
Ag2 S2 C19 C20 98.2(2) . . . . ?
Ag5 S2 C19 C20 1.4(2) . . . . ?
Ag6 S2 C19 C20 -86.7(3) 4_645 . . . ?
Ag8 S2 C19 C20 -81.3(3) 4_645 . . . ?
C24 C19 C20 C21 57.4(4) . . . . ?
S2 C19 C20 C21 -179.4(3) . . . . ?
C19 C20 C21 C22 -57.7(4) . . . . ?
C20 C21 C22 C23 57.2(4) . . . . ?
C21 C22 C23 C24 -56.3(4) . . . . ?
C20 C19 C24 C23 -56.2(4) . . . . ?
S2 C19 C24 C23 -178.4(2) . . . . ?
C22 C23 C24 C19 55.5(4) . . . . ?
C29 N3 C25 C26 1.0(5) . . . . ?
Ag8 N3 C25 C26 -171.5(3) . . . . ?
Ag6 N3 C25 C26 -170.2(3) . . . . ?
N3 C25 C26 C27 -0.1(6) . . . . ?
C25 C26 C27 C28 -0.5(5) . . . . ?
C25 C26 C27 C37 177.9(4) . . . . ?
C26 C27 C28 C29 0.1(5) . . . . ?
C37 C27 C28 C29 -178.3(4) . . . . ?
C25 N3 C29 C28 -1.3(5) . . . . ?
Ag8 N3 C29 C28 171.2(4) . . . . ?
Ag6 N3 C29 C28 171.0(3) . . . . ?
C27 C28 C29 N3 0.8(6) . . . . ?
Ag2 S3 C30 C31 -40.3(3) . . . . ?
Ag6 S3 C30 C31 156.4(3) 6_566 . . . ?
Ag3 S3 C30 C31 46.0(3) . . . . ?
Ag4 S3 C30 C31 -119.7(3) . . . . ?
Ag8 S3 C30 C31 160.8(3) 6_566 . . . ?
Ag2 S3 C30 C35 -163.9(2) . . . . ?
Ag6 S3 C30 C35 32.8(3) 6_566 . . . ?
Ag3 S3 C30 C35 -77.7(2) . . . . ?
Ag4 S3 C30 C35 116.7(2) . . . . ?
Ag8 S3 C30 C35 37.2(3) 6_566 . . . ?
C35 C30 C31 C32 -53.5(5) . . . . ?
S3 C30 C31 C32 -176.0(3) . . . . ?
C30 C31 C32 C33 53.9(5) . . . . ?
C31 C32 C33 C34 -55.9(5) . . . . ?
C32 C33 C34 C35 57.9(4) . . . . ?
C31 C30 C35 C34 54.9(4) . . . . ?
S3 C30 C35 C34 178.2(3) . . . . ?
C33 C34 C35 C30 -57.2(4) . . . . ?
C10 C9 C36 C37 60.3(5) . . . . ?
C8 C9 C36 C37 -119.8(4) . . . . ?
C26 C27 C37 C36 -86.5(5) . . . . ?
C28 C27 C37 C36 91.9(4) . . . . ?
C9 C36 C37 C27 75.8(4) . . . . ?
C17 C15 C38 C38 140.9(4) . . . 2_755 ?
C14 C15 C38 C38 -21.5(10) . . . 2_755 ?
C17 C15 C51 C51 126.4(11) . . . 2_755 ?
C14 C15 C51 C51 -65.7(12) . . . 2_755 ?
C55 N43 C16 O43 2.4(13) . . . . ?
C45 N43 C16 O43 177.2(8) . . . . ?
C54 N46 C48 O43 -152(2) . . . . ?
C47 N46 C48 O43 26(3) . . . . ?
O2 C12 C39 F3 33.1(10) . . . . ?
O1 C12 C39 F3 -146.5(8) . . . . ?
O2 C12 C39 F2 170.1(8) . . . . ?
O1 C12 C39 F2 -9.5(11) . . . . ?
O2 C12 C39 F1 -84.7(7) . . . . ?
O1 C12 C39 F1 95.8(7) . . . . ?
Ag3 O3 C40 O4 36.9(5) 7_656 . . . ?
Ag3 O3 C40 C41 -145.6(3) 7_656 . . . ?
Ag1 O4 C40 O3 3.5(5) . . . . ?
Ag1 O4 C40 C41 -174.0(3) . . . . ?
O3 C40 C41 F6 149.0(4) . . . . ?
O4 C40 C41 F6 -33.1(6) . . . . ?
O3 C40 C41 F4 24.4(7) . . . . ?
O4 C40 C41 F4 -157.6(5) . . . . ?
O3 C40 C41 F5 -94.6(4) . . . . ?
O4 C40 C41 F5 83.3(5) . . . . ?
Ag2 O6 C42 O5 4.1(6) . . . . ?
Ag2 O6 C42 C44 -175.3(5) . . . . ?
O6 C42 C44 F9 97.2(12) . . . . ?
O5 C42 C44 F9 -82.3(12) . . . . ?
O6 C42 C44 F7 -126.8(10) . . . . ?
O5 C42 C44 F7 53.7(11) . . . . ?
O6 C42 C44 F8 -7.1(11) . . . . ?
O5 C42 C44 F8 173.5(8) . . . . ?
N46 C48 O43 Ag4 -148.4(16) . . . . ?
N43 C16 O43 Ag4 -98.8(9) . . . . ?
